data_7048208
loop_
_publ_author_name
'Dalton, Hannah L.'
'Lynes, Amy D.'
'Twamley, Brendan'
'Byrne, Kevin'
'Schmitt, Wolfgang'
'Hawes, Chris S.'
'Gunnlaugsson, Thorfinnur'

_publ_section_title
;
 Exploring the reversible host-guest chemistry of a crystalline
 octanuclear Ag(i) metallosupramolecular macrocycle formed from a simple
 pyrazinylpyridine ligand.
;
_journal_issue 48
_journal_name_full 'Dalton transactions (Cambridge, England : 2003)'
_journal_page_first 17266
_journal_page_last 17275
_journal_paper_doi 10.1039/c8dt04583f
_journal_volume 47
_journal_year 2018
_chemical_formula_moiety 'C32 H28 Cu2 N8 O14 S2'
_chemical_formula_sum 'C32 H28 Cu2 N8 O14 S2'
_chemical_formula_weight 939.82
_space_group_crystal_system triclinic
_space_group_IT_number 2
_space_group_name_Hall '-P 1'
_space_group_name_H-M_alt 'P -1'
_symmetry_space_group_name_Hall '-P 1'
_symmetry_space_group_name_H-M 'P -1'
_atom_sites_solution_hydrogens mixed
_atom_sites_solution_primary dual
_audit_creation_date 2018-06-27
_audit_creation_method
;
Olex2 1.2
(compiled 2018.05.29 svn.r3508 for OlexSys, GUI svn.r5506)
;
_audit_update_record
;
2018-10-10 deposited with the CCDC.
2018-11-20 downloaded from the CCDC.
;
_cell_angle_alpha 112.189(3)
_cell_angle_beta 95.042(4)
_cell_angle_gamma 102.088(3)
_cell_formula_units_Z 1
_cell_length_a 9.5753(5)
_cell_length_b 9.5924(5)
_cell_length_c 10.1968(5)
_cell_measurement_reflns_used 4473
_cell_measurement_temperature 100(2)
_cell_measurement_theta_max 68.435
_cell_measurement_theta_min 4.766
_cell_volume 833.44(8)
_computing_cell_refinement 'SAINT v8.37A (Bruker, 2015)'
_computing_data_collection 'APEX 3 (Bruker, 2016) '
_computing_data_reduction 'SAINT v8.37A (Bruker, 2015)'
_computing_molecular_graphics 'Olex2 (Dolomanov et al., 2009)'
_computing_publication_material 'Olex2 (Dolomanov et al., 2009)'
_computing_structure_refinement 'XL (Sheldrick, 2008)'
_computing_structure_solution 'XT (Sheldrick, 2015)'
_diffrn_ambient_temperature 99.99
_diffrn_detector 'Bruker APEX2 area detector'
_diffrn_detector_area_resol_mean 7.9
_diffrn_detector_type 'CCD area detector'
_diffrn_measured_fraction_theta_full 0.991
_diffrn_measured_fraction_theta_max 0.981
_diffrn_measurement_device 'Kappa diffractometer'
_diffrn_measurement_device_type 'Bruker APEX-II CCD'
_diffrn_measurement_method '\f and \w scans'
_diffrn_radiation_monochromator graphite
_diffrn_radiation_probe x-ray
_diffrn_radiation_type CuK\a
_diffrn_radiation_wavelength 1.54178
_diffrn_reflns_av_R_equivalents 0.0471
_diffrn_reflns_av_unetI/netI 0.0541
_diffrn_reflns_Laue_measured_fraction_full 0.991
_diffrn_reflns_Laue_measured_fraction_max 0.981
_diffrn_reflns_limit_h_max 11
_diffrn_reflns_limit_h_min -11
_diffrn_reflns_limit_k_max 11
_diffrn_reflns_limit_k_min -10
_diffrn_reflns_limit_l_max 12
_diffrn_reflns_limit_l_min -12
_diffrn_reflns_number 8144
_diffrn_reflns_point_group_measured_fraction_full 0.991
_diffrn_reflns_point_group_measured_fraction_max 0.981
_diffrn_reflns_theta_full 67.679
_diffrn_reflns_theta_max 68.479
_diffrn_reflns_theta_min 4.765
_diffrn_source 'standard sealed X-ray tube'
_diffrn_source_type 'Siemens, KFF Mo 2K -90 C'
_diffrn_standards_number 0
_exptl_absorpt_coefficient_mu 3.529
_exptl_absorpt_correction_T_max 0.7531
_exptl_absorpt_correction_T_min 0.4949
_exptl_absorpt_correction_type multi-scan
_exptl_absorpt_process_details
'SADABS-2016/2 (Bruker,2016/2) was used for absorption correction. wR2(int) was 0.0934 before and 0.0655 after correction. The Ratio of minimum to maximum transmission is 0.6572. The \l/2 correction factor is Not present.'
_exptl_crystal_colour green
_exptl_crystal_colour_primary green
_exptl_crystal_density_diffrn 1.872
_exptl_crystal_density_method 'not measured'
_exptl_crystal_description Block
_exptl_crystal_F_000 478
_exptl_crystal_size_max 0.09
_exptl_crystal_size_mid 0.06
_exptl_crystal_size_min 0.05
_refine_diff_density_max 1.199
_refine_diff_density_min -0.755
_refine_diff_density_rms 0.167
_refine_ls_extinction_method none
_refine_ls_goodness_of_fit_ref 1.048
_refine_ls_hydrogen_treatment mixed
_refine_ls_matrix_type full
_refine_ls_number_parameters 266
_refine_ls_number_reflns 3028
_refine_ls_number_restraints 3
_refine_ls_restrained_S_all 1.048
_refine_ls_R_factor_all 0.0665
_refine_ls_R_factor_gt 0.0619
_refine_ls_shift/su_max 0.000
_refine_ls_shift/su_mean 0.000
_refine_ls_structure_factor_coef Fsqd
_refine_ls_weighting_details 'w=1/[\s^2^(Fo^2^)+(0.1240P)^2^] where P=(Fo^2^+2Fc^2^)/3'
_refine_ls_weighting_scheme calc
_refine_ls_wR_factor_gt 0.1515
_refine_ls_wR_factor_ref 0.1586
_reflns_Friedel_coverage 0.000
_reflns_number_gt 2673
_reflns_number_total 3028
_reflns_threshold_expression 'I > 2\s(I)'
_cod_data_source_file c8dt04583f2.cif
_cod_data_source_block 1
_cod_depositor_comments 'Adding full bibliography for 7048201--7048212.cif.'
_cod_database_code 7048208
_shelx_shelxl_version_number 2014/7
_shelx_space_group_comment
;
The symmetry employed for this shelxl refinement is uniquely defined
by the following loop, which should always be used as a source of
symmetry information in preference to the above space-group names.
They are only intended as comments.
;
_shelx_estimated_absorpt_t_max 0.843
_shelx_estimated_absorpt_t_min 0.742
_olex2_refinement_description
;
1. Fixed Uiso
 At 1.2 times of:
  All C(H) groups
 At 1.5 times of:
  All C(H,H,H) groups, All O(H) groups
2. Restrained distances
 O1-H1
 0.87 with sigma of 0.01
 C16-H1
 1.900684 with sigma of 0.02
 Cu1-H1
 2.630102 with sigma of 0.02
3.a Aromatic/amide H refined with riding coordinates:
 C1(H1A), C2(H2), C3(H3), C6(H6), C8(H8), C9(H9), C11(H11), C12(H12), C14(H14),
  C15(H15)
3.b Idealised Me refined as rotating group:
 C16(H16A,H16B,H16C)
;
_olex2_submission_special_instructions 'No special instructions were received'

loop_
_space_group_symop_operation_xyz
'x, y, z'
'-x, -y, -z'

loop_
_atom_site_label
_atom_site_type_symbol
_atom_site_fract_x
_atom_site_fract_y
_atom_site_fract_z
_atom_site_U_iso_or_equiv
_atom_site_adp_type
_atom_site_occupancy
_atom_site_site_symmetry_order
_atom_site_calc_flag
_atom_site_refinement_flags_posn
Cu1 Cu 0.24635(4) 0.52399(5) 0.60901(4) 0.0254(2) Uani 1 1 d D
S1 S -0.07437(7) 0.31341(8) 0.54339(8) 0.0263(2) Uani 1 1 d .
O1 O 0.1834(3) 0.5795(3) 0.8253(3) 0.0385(6) Uani 1 1 d D
H1 H 0.0897(13) 0.537(6) 0.807(2) 0.058 Uiso 1 1 d DR
O2 O 0.0668(2) 0.3701(3) 0.5039(2) 0.0281(5) Uani 1 1 d .
O3 O -0.0899(2) 0.1553(3) 0.5295(3) 0.0358(5) Uani 1 1 d .
O4 O -0.1940(2) 0.3127(3) 0.4385(3) 0.0314(5) Uani 1 1 d .
O5 O -0.0812(2) 0.4200(3) 0.6898(3) 0.0352(5) Uani 1 1 d .
O6 O 1.4323(3) 1.1092(3) 0.9453(3) 0.0373(6) Uani 1 1 d .
O7 O 1.3663(3) 1.3075(3) 0.9337(3) 0.0381(6) Uani 1 1 d .
N1 N 0.4505(3) 0.6561(3) 0.6802(3) 0.0261(5) Uani 1 1 d .
N2 N 0.3488(3) 0.3609(3) 0.6171(3) 0.0258(5) Uani 1 1 d .
N3 N 0.5150(3) 0.1668(3) 0.6481(3) 0.0304(6) Uani 1 1 d .
N4 N 1.3393(3) 1.1714(3) 0.9201(3) 0.0320(6) Uani 1 1 d .
C1 C 0.2873(3) 0.2117(4) 0.5852(3) 0.0286(6) Uani 1 1 d .
H1A H 0.1852 0.1712 0.5527 0.034 Uiso 1 1 calc R
C2 C 0.3714(3) 0.1142(4) 0.5991(4) 0.0307(6) Uani 1 1 d .
H2 H 0.3256 0.0071 0.5730 0.037 Uiso 1 1 calc R
C3 C 0.5749(3) 0.3172(4) 0.6797(3) 0.0289(6) Uani 1 1 d .
H3 H 0.6766 0.3582 0.7143 0.035 Uiso 1 1 calc R
C4 C 0.4934(3) 0.4156(4) 0.6637(3) 0.0266(6) Uani 1 1 d .
C5 C 0.5528(3) 0.5821(4) 0.6930(3) 0.0263(6) Uani 1 1 d .
C6 C 0.7010(3) 0.6587(4) 0.7272(3) 0.0266(6) Uani 1 1 d .
H6 H 0.7713 0.6035 0.7325 0.032 Uiso 1 1 calc R
C7 C 0.7453(3) 0.8170(4) 0.7535(3) 0.0273(6) Uani 1 1 d .
C8 C 0.6347(3) 0.8913(4) 0.7451(3) 0.0298(6) Uani 1 1 d .
H8 H 0.6591 0.9995 0.7656 0.036 Uiso 1 1 calc R
C9 C 0.4920(3) 0.8074(4) 0.7075(3) 0.0295(7) Uani 1 1 d .
H9 H 0.4194 0.8595 0.7004 0.035 Uiso 1 1 calc R
C10 C 0.9004(3) 0.9053(4) 0.7904(3) 0.0287(6) Uani 1 1 d .
C11 C 1.0091(3) 0.8466(4) 0.8353(3) 0.0278(6) Uani 1 1 d .
H11 H 0.9834 0.7467 0.8380 0.033 Uiso 1 1 calc R
C12 C 1.1526(3) 0.9313(4) 0.8755(3) 0.0296(6) Uani 1 1 d .
H12 H 1.2258 0.8906 0.9051 0.036 Uiso 1 1 calc R
C13 C 1.1878(3) 1.0771(4) 0.8718(3) 0.0298(6) Uani 1 1 d .
C14 C 1.0840(4) 1.1378(4) 0.8236(3) 0.0313(7) Uani 1 1 d .
H14 H 1.1108 1.2374 0.8205 0.038 Uiso 1 1 calc R
C15 C 0.9415(3) 1.0497(4) 0.7807(3) 0.0303(7) Uani 1 1 d .
H15 H 0.8700 1.0875 0.7439 0.036 Uiso 1 1 calc R
C16 C 0.2348(4) 0.6105(4) 0.9712(4) 0.0396(8) Uani 1 1 d D
H16A H 0.2052 0.5147 0.9868 0.059 Uiso 1 1 calc GR
H16B H 0.1936 0.6905 1.0349 0.059 Uiso 1 1 calc GR
H16C H 0.3411 0.6478 0.9927 0.059 Uiso 1 1 calc GR

loop_
_atom_site_aniso_label
_atom_site_aniso_U_11
_atom_site_aniso_U_22
_atom_site_aniso_U_33
_atom_site_aniso_U_23
_atom_site_aniso_U_13
_atom_site_aniso_U_12
Cu1 0.0237(3) 0.0132(3) 0.0351(3) 0.0080(2) 0.00080(19) 0.0021(2)
S1 0.0237(4) 0.0148(4) 0.0379(4) 0.0107(3) 0.0013(3) 0.0017(3)
O1 0.0305(11) 0.0407(15) 0.0367(11) 0.0109(10) 0.0040(9) 0.0040(11)
O2 0.0255(10) 0.0160(11) 0.0375(10) 0.0085(9) 0.0011(8) 0.0014(8)
O3 0.0313(11) 0.0213(12) 0.0540(14) 0.0190(11) 0.0002(10) 0.0018(9)
O4 0.0285(11) 0.0177(11) 0.0442(12) 0.0117(9) 0.0010(9) 0.0028(9)
O5 0.0274(11) 0.0284(13) 0.0430(12) 0.0104(10) 0.0040(9) 0.0020(9)
O6 0.0299(11) 0.0258(13) 0.0529(13) 0.0156(11) 0.0014(10) 0.0039(10)
O7 0.0365(12) 0.0178(12) 0.0512(13) 0.0101(10) 0.0018(10) -0.0009(9)
N1 0.0250(12) 0.0149(13) 0.0344(12) 0.0081(10) 0.0005(9) 0.0026(10)
N2 0.0244(12) 0.0173(13) 0.0315(11) 0.0073(10) 0.0023(9) 0.0030(10)
N3 0.0325(13) 0.0185(14) 0.0401(14) 0.0128(11) 0.0056(10) 0.0050(11)
N4 0.0324(14) 0.0195(14) 0.0375(13) 0.0085(11) 0.0042(11) 0.0001(11)
C1 0.0283(14) 0.0177(15) 0.0357(14) 0.0098(12) 0.0033(11) 0.0005(12)
C2 0.0334(15) 0.0183(16) 0.0400(15) 0.0128(13) 0.0073(12) 0.0041(13)
C3 0.0272(14) 0.0204(16) 0.0370(14) 0.0116(12) 0.0037(11) 0.0030(12)
C4 0.0281(14) 0.0173(15) 0.0333(14) 0.0102(12) 0.0057(11) 0.0037(12)
C5 0.0316(15) 0.0133(14) 0.0320(13) 0.0092(11) 0.0035(11) 0.0028(12)
C6 0.0285(14) 0.0176(15) 0.0327(14) 0.0094(12) 0.0035(11) 0.0065(12)
C7 0.0308(15) 0.0185(15) 0.0297(13) 0.0083(12) 0.0036(11) 0.0045(12)
C8 0.0316(15) 0.0139(14) 0.0404(15) 0.0087(12) 0.0027(12) 0.0047(12)
C9 0.0338(16) 0.0177(16) 0.0369(15) 0.0098(13) 0.0047(12) 0.0094(13)
C10 0.0321(15) 0.0165(15) 0.0324(14) 0.0057(12) 0.0036(12) 0.0049(13)
C11 0.0303(15) 0.0131(14) 0.0347(14) 0.0061(12) 0.0034(12) 0.0026(12)
C12 0.0312(15) 0.0172(15) 0.0336(14) 0.0047(12) 0.0021(12) 0.0043(12)
C13 0.0284(15) 0.0182(16) 0.0354(14) 0.0055(12) 0.0046(12) 0.0016(12)
C14 0.0358(16) 0.0179(15) 0.0371(15) 0.0098(12) 0.0064(12) 0.0033(13)
C15 0.0310(15) 0.0202(16) 0.0366(15) 0.0098(13) 0.0032(12) 0.0049(12)
C16 0.0427(19) 0.0278(19) 0.0411(17) 0.0112(15) -0.0010(14) 0.0031(15)

loop_
_atom_type_symbol
_atom_type_description
_atom_type_scat_dispersion_real
_atom_type_scat_dispersion_imag
_atom_type_scat_source
C C 0.0181 0.0091 'International Tables Vol C Tables 4.2.6.8 and 6.1.1.4'
H H 0.0000 0.0000 'International Tables Vol C Tables 4.2.6.8 and 6.1.1.4'
Cu Cu -1.9646 0.5888 'International Tables Vol C Tables 4.2.6.8 and 6.1.1.4'
N N 0.0311 0.0180 'International Tables Vol C Tables 4.2.6.8 and 6.1.1.4'
O O 0.0492 0.0322 'International Tables Vol C Tables 4.2.6.8 and 6.1.1.4'
S S 0.3331 0.5567 'International Tables Vol C Tables 4.2.6.8 and 6.1.1.4'

loop_
_geom_angle_atom_site_label_1
_geom_angle_atom_site_label_2
_geom_angle_atom_site_label_3
_geom_angle
_geom_angle_site_symmetry_1
_geom_angle_site_symmetry_3
O2 Cu1 O1 95.14(9) . .
O2 Cu1 O4 94.28(9) . 2_566
O2 Cu1 N1 167.08(10) . .
O2 Cu1 N2 93.03(10) . .
O4 Cu1 O1 100.78(10) 2_566 .
O4 Cu1 N1 89.08(10) 2_566 .
O4 Cu1 N2 161.32(11) 2_566 .
N1 Cu1 O1 96.48(10) . .
N1 Cu1 N2 80.23(10) . .
N2 Cu1 O1 95.64(10) . .
O3 S1 O2 109.26(13) . .
O3 S1 O4 108.19(14) . .
O3 S1 O5 112.49(15) . .
O4 S1 O2 107.83(13) . .
O5 S1 O2 109.78(13) . .
O5 S1 O4 109.18(13) . .
Cu1 O1 H1 104.7(13) . .
C16 O1 Cu1 143.8(2) . .
C16 O1 H1 107.4(13) . .
S1 O2 Cu1 134.56(14) . .
S1 O4 Cu1 133.16(14) . 2_566
C5 N1 Cu1 116.2(2) . .
C9 N1 Cu1 124.8(2) . .
C9 N1 C5 118.9(3) . .
C1 N2 Cu1 126.9(2) . .
C1 N2 C4 118.6(3) . .
C4 N2 Cu1 114.5(2) . .
C3 N3 C2 116.7(3) . .
O6 N4 C13 117.8(3) . .
O7 N4 O6 123.7(3) . .
O7 N4 C13 118.5(3) . .
N2 C1 H1A 119.8 . .
N2 C1 C2 120.4(3) . .
C2 C1 H1A 119.8 . .
N3 C2 C1 122.0(3) . .
N3 C2 H2 119.0 . .
C1 C2 H2 119.0 . .
N3 C3 H3 118.9 . .
N3 C3 C4 122.2(3) . .
C4 C3 H3 118.9 . .
N2 C4 C3 120.0(3) . .
N2 C4 C5 114.8(3) . .
C3 C4 C5 125.2(3) . .
N1 C5 C4 113.9(3) . .
N1 C5 C6 121.4(3) . .
C6 C5 C4 124.6(3) . .
C5 C6 H6 120.1 . .
C5 C6 C7 119.9(3) . .
C7 C6 H6 120.1 . .
C6 C7 C8 116.8(3) . .
C6 C7 C10 122.6(3) . .
C8 C7 C10 120.6(3) . .
C7 C8 H8 120.0 . .
C9 C8 C7 120.0(3) . .
C9 C8 H8 120.0 . .
N1 C9 C8 123.0(3) . .
N1 C9 H9 118.5 . .
C8 C9 H9 118.5 . .
C11 C10 C7 121.0(3) . .
C11 C10 C15 118.5(3) . .
C15 C10 C7 120.5(3) . .
C10 C11 H11 119.4 . .
C12 C11 C10 121.2(3) . .
C12 C11 H11 119.4 . .
C11 C12 H12 120.7 . .
C11 C12 C13 118.6(3) . .
C13 C12 H12 120.7 . .
C12 C13 N4 119.2(3) . .
C12 C13 C14 122.2(3) . .
C14 C13 N4 118.7(3) . .
C13 C14 H14 120.8 . .
C15 C14 C13 118.4(3) . .
C15 C14 H14 120.8 . .
C10 C15 H15 119.5 . .
C14 C15 C10 121.0(3) . .
C14 C15 H15 119.5 . .
O1 C16 H16A 109.5 . .
O1 C16 H16B 109.5 . .
O1 C16 H16C 109.5 . .
H16A C16 H16B 109.5 . .
H16A C16 H16C 109.5 . .
H16B C16 H16C 109.5 . .

loop_
_geom_bond_atom_site_label_1
_geom_bond_atom_site_label_2
_geom_bond_distance
_geom_bond_site_symmetry_2
Cu1 O1 2.235(2) .
Cu1 O2 1.924(2) .
Cu1 O4 1.949(2) 2_566
Cu1 N1 1.993(3) .
Cu1 N2 2.035(3) .
S1 O2 1.495(2) .
S1 O3 1.442(2) .
S1 O4 1.494(2) .
S1 O5 1.473(3) .
O1 H1 0.874(10) .
O1 C16 1.421(4) .
O4 Cu1 1.949(2) 2_566
O6 N4 1.230(4) .
O7 N4 1.228(4) .
N1 C5 1.349(4) .
N1 C9 1.333(4) .
N2 C1 1.327(4) .
N2 C4 1.346(4) .
N3 C2 1.339(4) .
N3 C3 1.336(4) .
N4 C13 1.467(4) .
C1 H1A 0.9500 .
C1 C2 1.393(5) .
C2 H2 0.9500 .
C3 H3 0.9500 .
C3 C4 1.389(5) .
C4 C5 1.480(4) .
C5 C6 1.399(4) .
C6 H6 0.9500 .
C6 C7 1.400(5) .
C7 C8 1.408(4) .
C7 C10 1.483(4) .
C8 H8 0.9500 .
C8 C9 1.369(5) .
C9 H9 0.9500 .
C10 C11 1.402(4) .
C10 C15 1.402(5) .
C11 H11 0.9500 .
C11 C12 1.377(5) .
C12 H12 0.9500 .
C12 C13 1.383(5) .
C13 C14 1.393(5) .
C14 H14 0.9500 .
C14 C15 1.378(5) .
C15 H15 0.9500 .
C16 H16A 0.9800 .
C16 H16B 0.9800 .
C16 H16C 0.9800 .
